data_7010014
loop_
_publ_author_name
'Casas, Jos\'e S.'
'Casti\~neiras, Alfonso'
'Rodr\'iguez-Arg\"uelles, Mar\'ia C.'
'S\'anchez, Agust\'in'
'Sordo, Jos\'e'
'V\'azquez-L\'opez, Antonia'
'V\'azquez-L\'opez, Ezequiel M.'

_publ_section_title
;
 Reactions of diorganotin(IV) oxides with isatin 3- and
 2-thiosemicarbazones and with isatin 2,3-bis(thiosemicarbazone):
 influence of diphenyldithiophosphinic acid
 (isatin&#x2005;=&#x2005;1H-indole-2,3-dione)
;
_journal_issue 22
_journal_name_full 'Journal of the Chemical Society, Dalton Transactions'
_journal_page_first 4056
_journal_paper_doi 10.1039/b005103i
_journal_year 2000
_chemical_formula_sum 'C25 H29 N4 O3 P S2 Sn'
_chemical_formula_weight 647.30
_chemical_name_systematic
; 
(3-isatinethiosemicarbazonato)-dimethyl-monothiophosphinato-tin(IV)
 ethanol solvate
;
_space_group_IT_number 2
_symmetry_cell_setting triclinic
_symmetry_space_group_name_Hall '-P 1'
_symmetry_space_group_name_H-M 'P -1'
_atom_sites_solution_hydrogens geom
_atom_sites_solution_primary direct
_atom_sites_solution_secondary difmap
_audit_creation_method SHELXL-97
_cell_angle_alpha 88.723(10)
_cell_angle_beta 77.833(10)
_cell_angle_gamma 62.28(2)
_cell_formula_units_Z 2
_cell_length_a 10.558(2)
_cell_length_b 10.958(2)
_cell_length_c 13.978(3)
_cell_measurement_temperature 213(2)
_cell_volume 1394.0(5)
_computing_structure_refinement 'SHELXL-97 (Sheldrick, 1997)'
_computing_structure_solution 'SHELXS-97 (Sheldrick, 1990)'
_diffrn_ambient_temperature 213(2)
_diffrn_measured_fraction_theta_full 0.969
_diffrn_measured_fraction_theta_max 0.969
_diffrn_radiation_monochromator graphite
_diffrn_radiation_source 'fine-focus sealed tube'
_diffrn_radiation_wavelength 1.54056
_diffrn_reflns_av_R_equivalents 0.0896
_diffrn_reflns_av_sigmaI/netI 0.0457
_diffrn_reflns_limit_h_max 12
_diffrn_reflns_limit_h_min -1
_diffrn_reflns_limit_k_max 12
_diffrn_reflns_limit_k_min -11
_diffrn_reflns_limit_l_max 16
_diffrn_reflns_limit_l_min -16
_diffrn_reflns_number 5408
_diffrn_reflns_theta_full 64.85
_diffrn_reflns_theta_max 64.85
_diffrn_reflns_theta_min 5.19
_exptl_absorpt_coefficient_mu 9.510
_exptl_absorpt_correction_type Difabs
_exptl_crystal_density_diffrn 1.542
_exptl_crystal_density_method 'not measured'
_exptl_crystal_F_000 656
_exptl_crystal_size_max 0.40
_exptl_crystal_size_mid 0.20
_exptl_crystal_size_min 0.20
_refine_diff_density_max 0.852
_refine_diff_density_min -2.119
_refine_diff_density_rms 0.119
_refine_ls_extinction_coef 0.0023(3)
_refine_ls_extinction_expression Fc^*^=kFc[1+0.001xFc^2^\l^3^/sin(2\q)]^-1/4^
_refine_ls_extinction_method SHELXL
_refine_ls_goodness_of_fit_ref 1.078
_refine_ls_hydrogen_treatment mixed
_refine_ls_matrix_type full
_refine_ls_number_parameters 346
_refine_ls_number_reflns 4594
_refine_ls_number_restraints 0
_refine_ls_restrained_S_all 1.078
_refine_ls_R_factor_all 0.0561
_refine_ls_R_factor_gt 0.0508
_refine_ls_shift/su_max 0.006
_refine_ls_shift/su_mean 0.000
_refine_ls_structure_factor_coef Fsqd
_refine_ls_weighting_details 'w=1/[\s^2^(Fo^2^)+(0.0772P)^2^+5.0790P] where P=(Fo^2^+2Fc^2^)/3'
_refine_ls_weighting_scheme calc
_refine_ls_wR_factor_gt 0.1410
_refine_ls_wR_factor_ref 0.1465
_reflns_number_gt 4196
_reflns_number_total 4594
_reflns_threshold_expression >2sigma(I)
_cod_data_source_file b005103i.txt
_cod_data_source_block s93
_cod_depositor_comments
;
The following automatic conversions were performed:
'_symmetry_cell_setting' value 'Triclinic' changed to 'triclinic'
according to '/home/saulius/struct/CIF-dictionaries/cif_core.dic'
dictionary named 'cif_core.dic' version 2.4.1 from 2010-06-29.

Automatic conversion script
Id: cif_fix_enum 1527 2010-12-29 10:47:43Z saulius 

The following automatic conversions were performed:

'_refine_ls_weighting_scheme' value 'calc
w=1/[\s^2^(Fo^2^)+(0.0772P)^2^+5.0790P] where P=(Fo^2^+2Fc^2^)/3' was
changed to 'calc'. New tag '_refine_ls_weighting_details' was
created. The value of the new tag was set to
'w=1/[\s^2^(Fo^2^)+(0.0772P)^2^+5.0790P] where P=(Fo^2^+2Fc^2^)/3'.

Automatic conversion script
Id: cif_fix_values 3143 2015-03-26 13:38:13Z robertas 
;
_cod_original_cell_volume 1394.1(5)
_cod_original_sg_symbol_H-M P(-)1/No.2
_cod_database_code 7010014

loop_
_symmetry_equiv_pos_as_xyz
'x, y, z'
'-x, -y, -z'

loop_
_atom_site_label
_atom_site_type_symbol
_atom_site_fract_x
_atom_site_fract_y
_atom_site_fract_z
_atom_site_U_iso_or_equiv
_atom_site_adp_type
_atom_site_occupancy
_atom_site_calc_flag
_atom_site_refinement_flags
_atom_site_disorder_assembly
_atom_site_disorder_group
Sn Sn 0.12118(4) 0.37490(4) 0.28402(3) 0.03704(19) Uani 1 d . . .
S1 S 0.11126(18) 0.60136(17) 0.30484(12) 0.0441(4) Uani 1 d . . .
S2 S -0.35096(19) 0.6117(2) 0.36141(12) 0.0487(4) Uani 1 d . . .
P P -0.22748(18) 0.56289(18) 0.22664(11) 0.0398(4) Uani 1 d . . .
N1 N 0.3084(8) 0.6507(8) 0.3550(6) 0.0572(17) Uani 1 d . . .
N2 N 0.3647(6) 0.4264(6) 0.3655(4) 0.0417(12) Uani 1 d . . .
N3 N 0.3286(6) 0.3267(5) 0.3485(3) 0.0371(11) Uani 1 d . . .
N4 N 0.5079(6) -0.0308(7) 0.3608(4) 0.0425(13) Uani 1 d . . .
O1 O 0.2874(5) 0.0935(5) 0.3130(3) 0.0465(11) Uani 1 d . . .
O2 O -0.0614(5) 0.4869(6) 0.2165(4) 0.0564(13) Uani 1 d . . .
C1ME C 0.2492(8) 0.2819(8) 0.1416(5) 0.0523(17) Uani 1 d . . .
H1M1 H 0.2870 0.3413 0.1091 0.078 Uiso 1 calc R . .
H1M2 H 0.1887 0.2691 0.1036 0.078 Uiso 1 calc R . .
H1M3 H 0.3306 0.1928 0.1471 0.078 Uiso 1 calc R . .
C2ME C -0.0051(8) 0.3432(8) 0.4110(5) 0.0539(18) Uani 1 d . . .
H2M1 H -0.0441 0.4209 0.4598 0.081 Uiso 1 calc R . .
H2M2 H 0.0563 0.2588 0.4376 0.081 Uiso 1 calc R . .
H2M3 H -0.0856 0.3351 0.3941 0.081 Uiso 1 calc R . .
C1 C 0.2725(7) 0.5526(7) 0.3446(4) 0.0396(14) Uani 1 d . . .
C2 C 0.4198(7) 0.2019(7) 0.3638(4) 0.0376(13) Uani 1 d . . .
C3 C 0.3920(7) 0.0858(7) 0.3430(4) 0.0379(13) Uani 1 d . . .
C9 C 0.6092(7) 0.0008(8) 0.3911(4) 0.0437(15) Uani 1 d . . .
C8 C 0.5571(7) 0.1440(7) 0.3956(4) 0.0398(14) Uani 1 d . . .
C7 C 0.6385(8) 0.2000(7) 0.4264(5) 0.0438(15) Uani 1 d . . .
H7 H 0.6055 0.2959 0.4305 0.035(16) Uiso 1 calc R . .
C6 C 0.7695(8) 0.1089(9) 0.4508(5) 0.0527(18) Uani 1 d . . .
H6 H 0.8248 0.1445 0.4731 0.05(2) Uiso 1 calc R . .
C5 C 0.8212(8) -0.0330(8) 0.4432(5) 0.0512(17) Uani 1 d . . .
H5 H 0.9123 -0.0919 0.4580 0.06(2) Uiso 1 calc R . .
C4 C 0.7399(7) -0.0891(8) 0.4142(5) 0.0460(15) Uani 1 d . . .
H4 H 0.7731 -0.1851 0.4104 0.040(18) Uiso 1 calc R . .
C11 C -0.2711(8) 0.4623(8) 0.1519(5) 0.0475(16) Uani 1 d . . .
C12 C -0.3536(10) 0.3992(10) 0.1911(6) 0.067(2) Uani 1 d . . .
H12 H -0.3874 0.4062 0.2596 0.080 Uiso 1 calc R . .
C13 C -0.3878(12) 0.3259(12) 0.1317(7) 0.088(3) Uani 1 d . . .
H13 H -0.4442 0.2830 0.1599 0.106 Uiso 1 calc R . .
C14 C -0.3403(14) 0.3149(12) 0.0320(8) 0.097(4) Uani 1 d . . .
H14 H -0.3690 0.2697 -0.0086 0.116 Uiso 1 calc R . .
C15 C -0.2505(16) 0.3702(13) -0.0084(7) 0.106(4) Uani 1 d . . .
H15 H -0.2141 0.3597 -0.0768 0.127 Uiso 1 calc R . .
C16 C -0.2133(12) 0.4413(10) 0.0512(6) 0.077(3) Uani 1 d . . .
H16 H -0.1485 0.4758 0.0234 0.093 Uiso 1 calc R . .
C21 C -0.2681(9) 0.7180(8) 0.1645(5) 0.0520(17) Uani 1 d . . .
C22 C -0.4081(10) 0.7934(9) 0.1462(5) 0.068(2) Uani 1 d . . .
H22 H -0.4767 0.7600 0.1628 0.081 Uiso 1 calc R . .
C23 C -0.4456(14) 0.9153(11) 0.1043(6) 0.085(3) Uani 1 d . . .
H23 H -0.5383 0.9646 0.0893 0.102 Uiso 1 calc R . .
C24 C -0.3486(16) 0.9638(12) 0.0847(7) 0.094(4) Uani 1 d . . .
H24 H -0.3781 1.0507 0.0594 0.112 Uiso 1 calc R . .
C25 C -0.2099(18) 0.8950(14) 0.0993(9) 0.114(5) Uani 1 d . . .
H25 H -0.1432 0.9305 0.0819 0.137 Uiso 1 calc R . .
C26 C -0.1700(14) 0.7672(11) 0.1419(7) 0.086(3) Uani 1 d . . .
H26 H -0.0758 0.7168 0.1545 0.103 Uiso 1 calc R . .
O3 O 0.1620(10) 0.9229(8) 0.2981(7) 0.102(3) Uani 1 d . . .
C31 C 0.117(2) 0.9404(14) 0.2150(10) 0.138(6) Uani 1 d . . .
H31A H 0.0758 0.8775 0.2113 0.165 Uiso 1 calc R . .
H31B H 0.2050 0.9079 0.1614 0.165 Uiso 1 calc R . .
C32 C 0.0144(17) 1.0714(15) 0.1935(11) 0.121(5) Uani 1 d . . .
H32A H -0.0045 1.0632 0.1296 0.181 Uiso 1 calc R . .
H32B H 0.0538 1.1358 0.1929 0.181 Uiso 1 calc R . .
H32C H -0.0765 1.1052 0.2432 0.181 Uiso 1 calc R . .
H4 H 0.512(8) -0.103(8) 0.366(5) 0.04(2) Uiso 1 d . . .
H1N1 H 0.382(10) 0.622(9) 0.383(6) 0.06(3) Uiso 1 d . . .
H2N1 H 0.274(9) 0.725(10) 0.341(6) 0.06(3) Uiso 1 d . . .
H3 H 0.215(17) 0.970(17) 0.303(12) 0.17(6) Uiso 1 d . . .

loop_
_atom_site_aniso_label
_atom_site_aniso_U_11
_atom_site_aniso_U_22
_atom_site_aniso_U_33
_atom_site_aniso_U_23
_atom_site_aniso_U_13
_atom_site_aniso_U_12
Sn 0.0450(3) 0.0443(3) 0.0305(2) -0.00210(17) -0.00552(17) -0.0291(2)
S1 0.0505(9) 0.0434(9) 0.0473(8) -0.0016(7) -0.0128(7) -0.0286(8)
S2 0.0532(9) 0.0643(11) 0.0365(8) -0.0057(7) -0.0059(7) -0.0353(9)
P 0.0444(9) 0.0482(10) 0.0365(8) -0.0007(7) -0.0081(6) -0.0300(8)
N1 0.063(4) 0.044(4) 0.082(5) 0.005(3) -0.032(4) -0.033(3)
N2 0.051(3) 0.044(3) 0.040(3) -0.002(2) -0.010(2) -0.031(3)
N3 0.049(3) 0.041(3) 0.030(2) -0.003(2) -0.005(2) -0.029(3)
N4 0.054(3) 0.046(4) 0.037(3) -0.001(2) -0.009(2) -0.031(3)
O1 0.053(3) 0.047(3) 0.051(3) 0.002(2) -0.018(2) -0.030(2)
O2 0.048(3) 0.082(4) 0.046(3) 0.005(3) -0.012(2) -0.036(3)
C1ME 0.059(4) 0.050(4) 0.040(4) -0.014(3) -0.004(3) -0.022(4)
C2ME 0.058(4) 0.064(5) 0.045(4) 0.012(3) -0.006(3) -0.035(4)
C1 0.049(3) 0.046(4) 0.036(3) -0.002(3) -0.010(3) -0.032(3)
C2 0.046(3) 0.044(4) 0.029(3) -0.001(3) -0.007(2) -0.028(3)
C3 0.048(3) 0.038(4) 0.032(3) 0.003(3) -0.009(3) -0.024(3)
C9 0.054(4) 0.064(5) 0.024(3) -0.002(3) -0.004(3) -0.038(4)
C8 0.046(3) 0.047(4) 0.031(3) -0.005(3) -0.002(3) -0.028(3)
C7 0.056(4) 0.046(4) 0.037(3) -0.002(3) -0.008(3) -0.031(3)
C6 0.056(4) 0.074(5) 0.045(4) 0.006(3) -0.018(3) -0.041(4)
C5 0.052(4) 0.063(5) 0.047(4) 0.009(3) -0.014(3) -0.033(4)
C4 0.048(4) 0.053(4) 0.037(3) 0.001(3) -0.007(3) -0.024(3)
C11 0.059(4) 0.058(4) 0.042(3) -0.002(3) -0.007(3) -0.042(4)
C12 0.087(6) 0.084(6) 0.050(4) -0.016(4) 0.010(4) -0.066(5)
C13 0.112(8) 0.112(8) 0.073(6) -0.028(6) 0.016(5) -0.092(7)
C14 0.149(10) 0.113(9) 0.072(6) -0.017(6) -0.017(6) -0.100(9)
C15 0.199(13) 0.128(10) 0.041(4) -0.011(5) -0.006(6) -0.126(11)
C16 0.132(8) 0.088(7) 0.042(4) -0.007(4) 0.001(5) -0.084(7)
C21 0.075(5) 0.055(4) 0.038(3) -0.001(3) -0.016(3) -0.039(4)
C22 0.075(5) 0.067(6) 0.039(4) 0.004(4) -0.011(4) -0.016(4)
C23 0.115(8) 0.068(6) 0.048(5) 0.001(4) -0.011(5) -0.027(6)
C24 0.163(12) 0.071(7) 0.059(6) 0.005(5) -0.040(7) -0.059(8)
C25 0.194(15) 0.115(10) 0.112(9) 0.042(8) -0.075(10) -0.122(11)
C26 0.139(9) 0.100(8) 0.080(6) 0.047(6) -0.056(6) -0.097(8)
O3 0.127(6) 0.087(5) 0.151(8) 0.039(5) -0.080(6) -0.078(5)
C31 0.26(2) 0.092(10) 0.101(9) 0.020(8) -0.060(12) -0.111(13)
C32 0.152(13) 0.129(12) 0.128(11) 0.037(9) -0.064(10) -0.093(11)

loop_
_atom_type_symbol
_atom_type_description
_atom_type_scat_dispersion_real
_atom_type_scat_dispersion_imag
_atom_type_scat_source
C C 0.0181 0.0091 'International Tables Vol C Tables 4.2.6.8 and 6.1.1.4'
H H 0.0000 0.0000 'International Tables Vol C Tables 4.2.6.8 and 6.1.1.4'
N N 0.0311 0.0180 'International Tables Vol C Tables 4.2.6.8 and 6.1.1.4'
S S 0.3331 0.5567 'International Tables Vol C Tables 4.2.6.8 and 6.1.1.4'
Sn Sn 0.0259 5.4591 'International Tables Vol C Tables 4.2.6.8 and 6.1.1.4'
P P 0.2955 0.4335 'International Tables Vol C Tables 4.2.6.8 and 6.1.1.4'
O O 0.0492 0.0322 'International Tables Vol C Tables 4.2.6.8 and 6.1.1.4'

loop_
_geom_angle_atom_site_label_1
_geom_angle_atom_site_label_2
_geom_angle_atom_site_label_3
_geom_angle
_geom_angle_site_symmetry_1
_geom_angle_site_symmetry_3
_geom_angle_publ_flag
C2ME Sn C1ME 142.0(3) . . ?
C2ME Sn O2 94.8(2) . . ?
C1ME Sn O2 87.3(2) . . ?
C2ME Sn N3 97.2(2) . . ?
C1ME Sn N3 93.7(2) . . ?
O2 Sn N3 159.03(19) . . ?
C2ME Sn S1 109.8(2) . . ?
C1ME Sn S1 108.2(2) . . ?
O2 Sn S1 84.05(16) . . ?
N3 Sn S1 75.72(13) . . ?
C2ME Sn O1 75.4(2) . . ?
C1ME Sn O1 76.1(2) . . ?
O2 Sn O1 134.08(17) . . ?
N3 Sn O1 66.01(15) . . ?
S1 Sn O1 141.73(10) . . ?
C2ME Sn S2 58.3(2) . . ?
C1ME Sn S2 125.3(2) . . ?
O2 Sn S2 39.74(13) . . ?
N3 Sn S2 140.22(12) . . ?
S1 Sn S2 83.80(5) . . ?
O1 Sn S2 125.84(10) . . ?
C1 S1 Sn 100.3(2) . . ?
P S2 Sn 54.36(6) . . ?
O2 P C21 106.7(3) . . ?
O2 P C11 107.2(3) . . ?
C21 P C11 103.4(3) . . ?
O2 P S2 116.8(2) . . ?
C21 P S2 109.3(3) . . ?
C11 P S2 112.5(2) . . ?
C1 N2 N3 114.4(5) . . ?
C2 N3 N2 115.7(5) . . ?
C2 N3 Sn 122.3(4) . . ?
N2 N3 Sn 121.8(4) . . ?
C3 N4 C9 111.0(6) . . ?
C3 O1 Sn 105.7(4) . . ?
P O2 Sn 148.5(3) . . ?
N1 C1 N2 116.1(6) . . ?
N1 C1 S1 116.4(6) . . ?
N2 C1 S1 127.5(4) . . ?
N3 C2 C8 133.2(6) . . ?
N3 C2 C3 119.3(5) . . ?
C8 C2 C3 107.5(5) . . ?
O1 C3 N4 127.3(6) . . ?
O1 C3 C2 126.7(6) . . ?
N4 C3 C2 106.0(5) . . ?
C4 C9 C8 122.6(6) . . ?
C4 C9 N4 128.0(7) . . ?
C8 C9 N4 109.4(6) . . ?
C9 C8 C7 119.5(6) . . ?
C9 C8 C2 106.1(5) . . ?
C7 C8 C2 134.4(7) . . ?
C6 C7 C8 117.7(7) . . ?
C5 C6 C7 121.9(6) . . ?
C6 C5 C4 120.7(7) . . ?
C9 C4 C5 117.6(7) . . ?
C12 C11 C16 118.1(6) . . ?
C12 C11 P 122.5(5) . . ?
C16 C11 P 119.3(5) . . ?
C11 C12 C13 121.0(7) . . ?
C14 C13 C12 120.4(8) . . ?
C13 C14 C15 119.6(8) . . ?
C14 C15 C16 120.1(8) . . ?
C15 C16 C11 120.5(8) . . ?
C26 C21 C22 120.0(9) . . ?
C26 C21 P 121.4(7) . . ?
C22 C21 P 118.4(6) . . ?
C23 C22 C21 120.1(10) . . ?
C24 C23 C22 119.1(12) . . ?
C23 C24 C25 123.9(11) . . ?
C24 C25 C26 117.1(11) . . ?
C21 C26 C25 119.8(11) . . ?
O3 C31 C32 121.8(12) . . ?

loop_
_geom_bond_atom_site_label_1
_geom_bond_atom_site_label_2
_geom_bond_distance
_geom_bond_site_symmetry_2
_geom_bond_publ_flag
Sn C2ME 2.111(6) . ?
Sn C1ME 2.122(6) . ?
Sn O2 2.151(5) . ?
Sn N3 2.371(5) . ?
Sn S1 2.4558(17) . ?
Sn O1 2.821(5) . ?
Sn S2 4.310(2) . ?
S1 C1 1.741(6) . ?
S2 P 1.974(2) . ?
P O2 1.527(5) . ?
P C21 1.801(8) . ?
P C11 1.801(6) . ?
N1 C1 1.315(9) . ?
N2 C1 1.340(9) . ?
N2 N3 1.354(7) . ?
N3 C2 1.301(8) . ?
N4 C3 1.361(9) . ?
N4 C9 1.409(8) . ?
O1 C3 1.229(7) . ?
C2 C8 1.451(9) . ?
C2 C3 1.479(8) . ?
C9 C4 1.374(10) . ?
C9 C8 1.399(10) . ?
C8 C7 1.399(9) . ?
C7 C6 1.388(10) . ?
C6 C5 1.385(11) . ?
C5 C4 1.389(10) . ?
C11 C12 1.371(9) . ?
C11 C16 1.389(10) . ?
C12 C13 1.374(11) . ?
C13 C14 1.365(14) . ?
C14 C15 1.371(14) . ?
C15 C16 1.381(12) . ?
C21 C26 1.356(11) . ?
C21 C22 1.395(12) . ?
C22 C23 1.362(13) . ?
C23 C24 1.338(16) . ?
C24 C25 1.359(18) . ?
C25 C26 1.419(14) . ?
O3 C31 1.322(15) . ?
C31 C32 1.413(19) . ?

loop_
_geom_hbond_atom_site_label_D
_geom_hbond_atom_site_label_H
_geom_hbond_atom_site_label_A
_geom_hbond_distance_DH
_geom_hbond_distance_HA
_geom_hbond_distance_DA
_geom_hbond_angle_DHA
_geom_hbond_site_symmetry_A
O3 H3 O1 0.94(16) 1.85(17) 2.780(8) 169(14) 1_565
N1 H2N1 O3 0.76(9) 2.07(9) 2.836(11) 174(9) .
N4 H4 S2 0.77(7) 2.76(8) 3.484(7) 156(7) 1_645
N1 H1N1 S2 0.86(9) 2.72(9) 3.439(7) 141(7) 1_655

loop_
_geom_torsion_atom_site_label_1
_geom_torsion_atom_site_label_2
_geom_torsion_atom_site_label_3
_geom_torsion_atom_site_label_4
_geom_torsion
_geom_torsion_site_symmetry_1
_geom_torsion_site_symmetry_2
_geom_torsion_site_symmetry_3
_geom_torsion_site_symmetry_4
_geom_torsion_publ_flag
C2ME Sn S1 C1 96.1(3) . . . . ?
C1ME Sn S1 C1 -85.7(3) . . . . ?
O2 Sn S1 C1 -170.9(2) . . . . ?
N3 Sn S1 C1 3.5(2) . . . . ?
O1 Sn S1 C1 4.7(3) . . . . ?
S2 Sn S1 C1 149.1(2) . . . . ?
C2ME Sn S2 P -149.8(3) . . . . ?
C1ME Sn S2 P -15.6(3) . . . . ?
O2 Sn S2 P 4.2(2) . . . . ?
N3 Sn S2 P 151.2(2) . . . . ?
S1 Sn S2 P 92.39(8) . . . . ?
O1 Sn S2 P -114.03(13) . . . . ?
Sn S2 P O2 -4.3(3) . . . . ?
Sn S2 P C21 -125.5(3) . . . . ?
Sn S2 P C11 120.3(3) . . . . ?
C1 N2 N3 C2 176.9(5) . . . . ?
C1 N2 N3 Sn 1.2(7) . . . . ?
C2ME Sn N3 C2 72.6(5) . . . . ?
C1ME Sn N3 C2 -70.9(5) . . . . ?
O2 Sn N3 C2 -163.1(5) . . . . ?
S1 Sn N3 C2 -178.8(5) . . . . ?
O1 Sn N3 C2 2.1(4) . . . . ?
S2 Sn N3 C2 119.9(4) . . . . ?
C2ME Sn N3 N2 -111.9(5) . . . . ?
C1ME Sn N3 N2 104.6(5) . . . . ?
O2 Sn N3 N2 12.4(8) . . . . ?
S1 Sn N3 N2 -3.3(4) . . . . ?
O1 Sn N3 N2 177.5(5) . . . . ?
S2 Sn N3 N2 -64.6(5) . . . . ?
C2ME Sn O1 C3 -107.2(4) . . . . ?
C1ME Sn O1 C3 98.3(4) . . . . ?
O2 Sn O1 C3 170.4(4) . . . . ?
N3 Sn O1 C3 -2.3(4) . . . . ?
S1 Sn O1 C3 -3.6(5) . . . . ?
S2 Sn O1 C3 -138.0(4) . . . . ?
C21 P O2 Sn 136.0(6) . . . . ?
C11 P O2 Sn -113.7(7) . . . . ?
S2 P O2 Sn 13.4(8) . . . . ?
C2ME Sn O2 P 13.4(7) . . . . ?
C1ME Sn O2 P 155.4(7) . . . . ?
N3 Sn O2 P -111.3(7) . . . . ?
S1 Sn O2 P -96.0(7) . . . . ?
O1 Sn O2 P 87.8(7) . . . . ?
S2 Sn O2 P -8.5(5) . . . . ?
N3 N2 C1 N1 -176.4(6) . . . . ?
N3 N2 C1 S1 3.3(8) . . . . ?
Sn S1 C1 N1 174.3(5) . . . . ?
Sn S1 C1 N2 -5.4(6) . . . . ?
N2 N3 C2 C8 -0.5(10) . . . . ?
Sn N3 C2 C8 175.3(5) . . . . ?
N2 N3 C2 C3 -177.5(5) . . . . ?
Sn N3 C2 C3 -1.7(7) . . . . ?
Sn O1 C3 N4 -175.1(5) . . . . ?
Sn O1 C3 C2 2.6(7) . . . . ?
C9 N4 C3 O1 177.8(6) . . . . ?
C9 N4 C3 C2 -0.3(7) . . . . ?
N3 C2 C3 O1 -1.1(10) . . . . ?
C8 C2 C3 O1 -178.9(6) . . . . ?
N3 C2 C3 N4 176.9(5) . . . . ?
C8 C2 C3 N4 -0.8(6) . . . . ?
C3 N4 C9 C4 -179.0(6) . . . . ?
C3 N4 C9 C8 1.3(7) . . . . ?
C4 C9 C8 C7 -1.3(9) . . . . ?
N4 C9 C8 C7 178.5(5) . . . . ?
C4 C9 C8 C2 178.5(6) . . . . ?
N4 C9 C8 C2 -1.7(7) . . . . ?
N3 C2 C8 C9 -175.8(6) . . . . ?
C3 C2 C8 C9 1.5(6) . . . . ?
N3 C2 C8 C7 4.0(12) . . . . ?
C3 C2 C8 C7 -178.7(7) . . . . ?
C9 C8 C7 C6 0.4(9) . . . . ?
C2 C8 C7 C6 -179.3(6) . . . . ?
C8 C7 C6 C5 1.4(10) . . . . ?
C7 C6 C5 C4 -2.4(11) . . . . ?
C8 C9 C4 C5 0.3(9) . . . . ?
N4 C9 C4 C5 -179.5(6) . . . . ?
C6 C5 C4 C9 1.6(10) . . . . ?
O2 P C11 C12 114.7(8) . . . . ?
C21 P C11 C12 -132.8(8) . . . . ?
S2 P C11 C12 -15.0(8) . . . . ?
O2 P C11 C16 -62.0(8) . . . . ?
C21 P C11 C16 50.5(8) . . . . ?
S2 P C11 C16 168.4(7) . . . . ?
C16 C11 C12 C13 -4.9(15) . . . . ?
P C11 C12 C13 178.4(9) . . . . ?
C11 C12 C13 C14 -0.2(19) . . . . ?
C12 C13 C14 C15 4(2) . . . . ?
C13 C14 C15 C16 -3(2) . . . . ?
C14 C15 C16 C11 -3(2) . . . . ?
C12 C11 C16 C15 6.3(16) . . . . ?
P C11 C16 C15 -176.9(10) . . . . ?
O2 P C21 C26 -16.9(8) . . . . ?
C11 P C21 C26 -129.8(7) . . . . ?
S2 P C21 C26 110.2(7) . . . . ?
O2 P C21 C22 167.9(6) . . . . ?
C11 P C21 C22 55.0(7) . . . . ?
S2 P C21 C22 -65.0(6) . . . . ?
C26 C21 C22 C23 1.1(12) . . . . ?
P C21 C22 C23 176.3(6) . . . . ?
C21 C22 C23 C24 -2.6(13) . . . . ?
C22 C23 C24 C25 3.7(16) . . . . ?
C23 C24 C25 C26 -2.9(18) . . . . ?
C22 C21 C26 C25 -0.4(14) . . . . ?
P C21 C26 C25 -175.5(9) . . . . ?
C24 C25 C26 C21 1.2(17) . . . . ?
